data_1531639
loop_
_publ_author_name
'Jensen, E.A.'
'Corbett, J.D.'

_publ_section_title
;
 Alteration of rare-earth-metal cluster iodides R (R6 I12 Z) through
 cation substitution
;
_journal_name_full 'Journal of Solid State Chemistry'
_journal_page_first 132
_journal_page_last 137
_journal_volume 172
_journal_year 2003
_chemical_formula_sum 'Fe I12 La6.046 Na0.954'
_chemical_name_systematic '(Na0.954 La0.046) (La6 I12 Fe)'
_space_group_IT_number 148
_symmetry_space_group_name_Hall '-R 3'
_symmetry_space_group_name_H-M 'R -3 :H'
_cell_angle_alpha 90
_cell_angle_beta 90
_cell_angle_gamma 120
_cell_formula_units_Z 3
_cell_length_a 16.142
_cell_length_b 16.142
_cell_length_c 11.122
_cell_volume 2509.737
_citation_journal_id_ASTM JSSCBI
_cod_data_source_file Jensen_JSSCBI_2003_1515.cif
_cod_data_source_block Fe1I12La6.046Na0.954
_cod_original_formula_sum 'Fe1 I12 La6.046 Na0.954'
_cod_database_code 1531639

loop_
_symmetry_equiv_pos_as_xyz
x,y,z
-y,x-y,z
-x+y,-x,z
-x,-y,-z
y,-x+y,-z
x-y,x,-z
x+2/3,y+1/3,z+1/3
-y+2/3,x-y+1/3,z+1/3
-x+y+2/3,-x+1/3,z+1/3
-x+2/3,-y+1/3,-z+1/3
y+2/3,-x+y+1/3,-z+1/3
x-y+2/3,x+1/3,-z+1/3
x+1/3,y+2/3,z+2/3
-y+1/3,x-y+2/3,z+2/3
-x+y+1/3,-x+2/3,z+2/3
-x+1/3,-y+2/3,-z+2/3
y+1/3,-x+y+2/3,-z+2/3
x-y+1/3,x+2/3,-z+2/3

loop_
_atom_site_label
_atom_site_type_symbol
_atom_site_fract_x
_atom_site_fract_y
_atom_site_fract_z
_atom_site_occupancy
_atom_site_U_iso_or_equiv
La1 La 0.78271 0.28892 0.1857 1 0.0
La2 La 0 0 0.5 0.046 0.0
I2 I 0.9211 0.2342 0.0023 1 0.0
Fe1 Fe 0 0 0 1 0.0
Na1 Na 0 0 0.5 0.954 0.0
I1 I 0.84832 0.4643 -0.0009 1 0.0
